data_7054116
loop_
_publ_author_name
'Sun, Hubin'
'Liu, Lang'
'Wu, Dongling'
'Jia, Dianzeng'
'Guo, Jixi'

_publ_section_title
;
 Synthesis, photochromic properties and thermal bleaching kinetics of
 pyrazolone phenylsemicarbazones containing a thiophene ring
;
_journal_issue 8
_journal_name_full 'New Journal of Chemistry'
_journal_page_first 2351
_journal_paper_doi 10.1039/c3nj00241a
_journal_volume 37
_journal_year 2013
_chemical_formula_sum 'C56 H52 Br2 N10 O8 S2'
_chemical_formula_weight 1217.02
_chemical_name_systematic
;
?
;
_space_group_IT_number 2
_symmetry_cell_setting triclinic
_symmetry_space_group_name_Hall '-P 1'
_symmetry_space_group_name_H-M 'P -1'
_atom_sites_solution_hydrogens geom
_atom_sites_solution_primary direct
_atom_sites_solution_secondary difmap
_audit_creation_method SHELXL-97
_cell_angle_alpha 113.90(3)
_cell_angle_beta 106.80(3)
_cell_angle_gamma 99.11(3)
_cell_formula_units_Z 1
_cell_length_a 11.497(2)
_cell_length_b 11.542(2)
_cell_length_c 12.417(3)
_cell_measurement_temperature 293(2)
_cell_volume 1368.9(8)
_computing_structure_refinement 'SHELXL-97 (Sheldrick, 1997)'
_computing_structure_solution 'SHELXS-97 (Sheldrick, 1990)'
_diffrn_ambient_temperature 293(2)
_diffrn_measured_fraction_theta_full 0.997
_diffrn_measured_fraction_theta_max 0.997
_diffrn_radiation_monochromator graphite
_diffrn_radiation_source 'fine-focus sealed tube'
_diffrn_radiation_type MoK\a
_diffrn_radiation_wavelength 0.71073
_diffrn_reflns_av_R_equivalents 0.0304
_diffrn_reflns_av_sigmaI/netI 0.0423
_diffrn_reflns_limit_h_max 12
_diffrn_reflns_limit_h_min -13
_diffrn_reflns_limit_k_max 13
_diffrn_reflns_limit_k_min -13
_diffrn_reflns_limit_l_max 15
_diffrn_reflns_limit_l_min -14
_diffrn_reflns_number 11331
_diffrn_reflns_theta_full 25.50
_diffrn_reflns_theta_max 25.50
_diffrn_reflns_theta_min 3.17
_exptl_absorpt_coefficient_mu 1.622
_exptl_absorpt_correction_T_max 0.7930
_exptl_absorpt_correction_T_min 0.5491
_exptl_absorpt_correction_type multi-scan
_exptl_crystal_colour colorless
_exptl_crystal_density_diffrn 1.476
_exptl_crystal_density_method 'not measured'
_exptl_crystal_description block
_exptl_crystal_F_000 624
_exptl_crystal_size_max 0.42
_exptl_crystal_size_mid 0.29
_exptl_crystal_size_min 0.15
_refine_diff_density_max 0.431
_refine_diff_density_min -0.619
_refine_diff_density_rms 0.080
_refine_ls_extinction_coef 0.0086(14)
_refine_ls_extinction_expression Fc^*^=kFc[1+0.001xFc^2^\l^3^/sin(2\q)]^-1/4^
_refine_ls_extinction_method SHELXL
_refine_ls_goodness_of_fit_ref 1.080
_refine_ls_hydrogen_treatment mixed
_refine_ls_matrix_type full
_refine_ls_number_parameters 415
_refine_ls_number_reflns 5068
_refine_ls_number_restraints 34
_refine_ls_restrained_S_all 1.080
_refine_ls_R_factor_all 0.0705
_refine_ls_R_factor_gt 0.0404
_refine_ls_shift/su_max 0.012
_refine_ls_shift/su_mean 0.001
_refine_ls_structure_factor_coef Fsqd
_refine_ls_weighting_details 'calc w=1/[\s^2^(Fo^2^)+(0.0631P)^2^+1.1632P] where P=(Fo^2^+2Fc^2^)/3'
_refine_ls_weighting_scheme calc
_refine_ls_wR_factor_gt 0.0983
_refine_ls_wR_factor_ref 0.1405
_reflns_number_gt 3535
_reflns_number_total 5068
_reflns_threshold_expression >2sigma(I)
_cod_data_source_file c3nj00241a.cif
_cod_data_source_block a
_cod_depositor_comments
;
The following automatic conversions were performed:

'_symmetry_cell_setting' value 'Triclinic' changed to 'triclinic'
according to
/usr/data/users/saulius/automatic-downloads/retrospective/RSC/lib/dictionaries/cif_core.dic
dictionary named 'cif_core.dic' version 2.4.2 from 2011-04-26.

Automatic conversion script
Id: cif_fix_values 2281 2013-09-26 08:29:07Z andrius 
;
_cod_original_cell_volume 1368.9(5)
_cod_original_sg_symbol_H-M P-1
_cod_database_code 7054116

loop_
_symmetry_equiv_pos_as_xyz
'x, y, z'
'-x, -y, -z'

loop_
_atom_site_label
_atom_site_type_symbol
_atom_site_fract_x
_atom_site_fract_y
_atom_site_fract_z
_atom_site_U_iso_or_equiv
_atom_site_adp_type
_atom_site_occupancy
_atom_site_symmetry_multiplicity
_atom_site_calc_flag
_atom_site_refinement_flags
_atom_site_disorder_assembly
_atom_site_disorder_group
Br Br 0.94470(4) 0.73539(5) 1.03097(4) 0.0679(2) Uani 1 1 d . . .
O1 O 0.2853(2) 0.2975(2) 0.6128(3) 0.0410(6) Uani 1 1 d D . .
O2 O 0.5638(2) 0.7152(3) 0.5111(2) 0.0413(6) Uani 1 1 d . . .
O3 O 0.7930(3) 0.7666(3) 0.7021(3) 0.0600(8) Uani 1 1 d D . .
O4 O 0.8530(2) 0.5313(3) 0.6295(3) 0.0587(8) Uani 1 1 d D . .
N1 N 0.1279(2) 0.3957(3) 0.6355(3) 0.0347(6) Uani 1 1 d . . .
N2 N 0.1110(2) 0.5188(3) 0.6846(3) 0.0367(7) Uani 1 1 d . . .
N3 N 0.4972(2) 0.6318(3) 0.6621(3) 0.0336(6) Uani 1 1 d . . .
N4 N 0.4088(3) 0.6104(3) 0.5495(3) 0.0406(7) Uani 1 1 d D . .
N5 N 0.3545(3) 0.6445(3) 0.3757(3) 0.0409(7) Uani 1 1 d D . .
C1 C -0.0490(3) 0.2641(4) 0.6480(4) 0.0474(9) Uani 1 1 d . . .
H1A H -0.0317 0.3328 0.7287 0.057 Uiso 1 1 calc R . .
C2 C -0.1479(4) 0.1464(5) 0.5929(5) 0.0637(13) Uani 1 1 d . . .
H2B H -0.1982 0.1358 0.6371 0.076 Uiso 1 1 calc R . .
C3 C -0.1729(4) 0.0442(5) 0.4730(6) 0.0690(14) Uani 1 1 d . . .
H3B H -0.2395 -0.0345 0.4369 0.083 Uiso 1 1 calc R . .
C4 C -0.0993(4) 0.0595(4) 0.4080(5) 0.0659(13) Uani 1 1 d . . .
H4B H -0.1156 -0.0097 0.3277 0.079 Uiso 1 1 calc R . .
C5 C -0.0009(4) 0.1763(4) 0.4600(4) 0.0510(10) Uani 1 1 d . . .
H5B H 0.0482 0.1869 0.4148 0.061 Uiso 1 1 calc R . .
C6 C 0.0233(3) 0.2765(3) 0.5791(3) 0.0365(8) Uani 1 1 d . . .
C7 C 0.2251(3) 0.6060(3) 0.7254(3) 0.0315(7) Uani 1 1 d . A .
C8 C 0.3163(3) 0.5405(3) 0.7020(3) 0.0312(7) Uani 1 1 d . . .
C9 C 0.2504(3) 0.4074(3) 0.6461(3) 0.0316(7) Uani 1 1 d . . .
C10 C 0.2436(3) 0.7498(3) 0.7901(3) 0.0373(8) Uani 1 1 d D . .
S S 0.1371(4) 0.8065(3) 0.8429(5) 0.0468(8) Uani 0.582(6) 1 d PD A 1
C11 C 0.3451(17) 0.8519(11) 0.815(2) 0.074(6) Uani 0.582(6) 1 d PD A 1
H11A H 0.4098 0.8421 0.7846 0.088 Uiso 0.582(6) 1 calc PR A 1
C12 C 0.3335(14) 0.9773(14) 0.8979(18) 0.058(4) Uani 0.582(6) 1 d PD A 1
H12A H 0.4010 1.0569 0.9484 0.069 Uiso 0.582(6) 1 calc PR A 1
C13 C 0.2103(11) 0.9646(6) 0.8926(15) 0.061(5) Uani 0.582(6) 1 d PD A 1
H13A H 0.1747 1.0335 0.9136 0.073 Uiso 0.582(6) 1 calc PR A 1
S' S 0.3719(7) 0.8644(5) 0.8205(8) 0.0549(15) Uani 0.418(6) 1 d PDU A 2
C11' C 0.1655(16) 0.8107(12) 0.843(3) 0.092(13) Uani 0.418(6) 1 d PD A 2
H11B H 0.0853 0.7667 0.8342 0.110 Uiso 0.418(6) 1 calc PR A 2
C12' C 0.2275(14) 0.9540(12) 0.9155(18) 0.031(3) Uani 0.418(6) 1 d PDU A 2
H12B H 0.2041 1.0117 0.9772 0.037 Uiso 0.418(6) 1 calc PR A 2
C13' C 0.325(2) 0.9954(14) 0.883(3) 0.052(6) Uani 0.418(6) 1 d PDU A 2
H13B H 0.3580 1.0801 0.8936 0.062 Uiso 0.418(6) 1 calc PR A 2
C14 C 0.4546(3) 0.6001(3) 0.7353(3) 0.0294(7) Uani 1 1 d . . .
C15 C 0.5506(3) 0.6306(3) 0.8605(3) 0.0318(7) Uani 1 1 d . . .
C16 C 0.6815(3) 0.6623(3) 0.8827(3) 0.0375(8) Uani 1 1 d . . .
H16A H 0.7087 0.6614 0.8188 0.045 Uiso 1 1 calc R . .
C17 C 0.7687(3) 0.6949(4) 1.0020(3) 0.0400(8) Uani 1 1 d . . .
C18 C 0.7318(3) 0.6993(4) 1.0996(3) 0.0456(9) Uani 1 1 d . . .
H18A H 0.7924 0.7221 1.1792 0.055 Uiso 1 1 calc R . .
C19 C 0.6039(4) 0.6694(4) 1.0769(3) 0.0447(9) Uani 1 1 d . . .
H19A H 0.5774 0.6728 1.1419 0.054 Uiso 1 1 calc R . .
C20 C 0.5134(3) 0.6339(4) 0.9569(3) 0.0388(8) Uani 1 1 d . . .
H20A H 0.4268 0.6121 0.9421 0.047 Uiso 1 1 calc R . .
C21 C 0.4496(3) 0.6601(3) 0.4800(3) 0.0339(8) Uani 1 1 d . . .
C22 C 0.3643(3) 0.7083(4) 0.3016(3) 0.0371(8) Uani 1 1 d . . .
C23 C 0.2727(4) 0.6501(4) 0.1781(4) 0.0459(9) Uani 1 1 d . . .
H23A H 0.2112 0.5684 0.1450 0.055 Uiso 1 1 calc R . .
C24 C 0.2720(4) 0.7124(5) 0.1041(4) 0.0555(11) Uani 1 1 d . . .
H24A H 0.2101 0.6725 0.0213 0.067 Uiso 1 1 calc R . .
C25 C 0.3616(4) 0.8323(5) 0.1512(5) 0.0616(12) Uani 1 1 d . . .
H25A H 0.3606 0.8741 0.1010 0.074 Uiso 1 1 calc R . .
C26 C 0.4537(4) 0.8910(5) 0.2737(5) 0.0603(12) Uani 1 1 d . . .
H26A H 0.5151 0.9725 0.3058 0.072 Uiso 1 1 calc R . .
C27 C 0.4553(4) 0.8292(4) 0.3499(4) 0.0489(10) Uani 1 1 d . . .
H27A H 0.5174 0.8692 0.4327 0.059 Uiso 1 1 calc R . .
C28 C 0.8327(5) 0.9035(6) 0.7760(5) 0.0893(17) Uani 1 1 d . . .
H28A H 0.9139 0.9319 0.8446 0.134 Uiso 1 1 calc R . .
H28B H 0.7707 0.9291 0.8108 0.134 Uiso 1 1 calc R . .
H28C H 0.8411 0.9448 0.7242 0.134 Uiso 1 1 calc R . .
H4N H 0.333(2) 0.580(3) 0.536(3) 0.031(9) Uiso 1 1 d D . .
H5N H 0.284(3) 0.595(3) 0.361(3) 0.037(10) Uiso 1 1 d D . .
H1O H 0.342(3) 0.306(4) 0.590(4) 0.050(12) Uiso 1 1 d D . .
H4AO H 0.851(5) 0.610(3) 0.662(5) 0.087(19) Uiso 1 1 d D . .
H3O H 0.715(3) 0.745(6) 0.661(5) 0.11(2) Uiso 1 1 d D . .
H4BO H 0.926(3) 0.529(5) 0.634(5) 0.085(17) Uiso 1 1 d D . .

loop_
_atom_site_aniso_label
_atom_site_aniso_U_11
_atom_site_aniso_U_22
_atom_site_aniso_U_33
_atom_site_aniso_U_23
_atom_site_aniso_U_13
_atom_site_aniso_U_12
Br 0.0297(2) 0.0913(4) 0.0663(3) 0.0348(3) 0.00601(19) 0.0093(2)
O1 0.0365(13) 0.0353(14) 0.0568(16) 0.0199(12) 0.0282(12) 0.0126(11)
O2 0.0259(12) 0.0569(16) 0.0452(14) 0.0287(13) 0.0146(10) 0.0093(11)
O3 0.0405(16) 0.064(2) 0.072(2) 0.0345(17) 0.0147(15) 0.0179(14)
O4 0.0276(15) 0.053(2) 0.081(2) 0.0276(17) 0.0134(14) 0.0065(13)
N1 0.0255(14) 0.0318(16) 0.0438(16) 0.0155(13) 0.0151(12) 0.0051(11)
N2 0.0272(14) 0.0332(17) 0.0469(17) 0.0168(14) 0.0148(12) 0.0082(12)
N3 0.0239(13) 0.0386(17) 0.0372(15) 0.0202(13) 0.0085(12) 0.0076(11)
N4 0.0189(14) 0.060(2) 0.0440(17) 0.0305(16) 0.0090(13) 0.0072(13)
N5 0.0275(15) 0.053(2) 0.0453(17) 0.0321(16) 0.0094(13) 0.0059(13)
C1 0.0365(19) 0.043(2) 0.066(3) 0.026(2) 0.0258(18) 0.0110(16)
C2 0.044(2) 0.056(3) 0.113(4) 0.049(3) 0.047(3) 0.018(2)
C3 0.033(2) 0.044(3) 0.113(4) 0.037(3) 0.012(2) 0.0025(18)
C4 0.057(3) 0.043(3) 0.059(3) 0.009(2) 0.004(2) -0.002(2)
C5 0.047(2) 0.045(2) 0.044(2) 0.0163(19) 0.0105(17) 0.0010(17)
C6 0.0245(16) 0.037(2) 0.043(2) 0.0183(17) 0.0091(14) 0.0059(13)
C7 0.0265(16) 0.0341(19) 0.0361(18) 0.0188(15) 0.0123(13) 0.0090(13)
C8 0.0239(15) 0.0342(19) 0.0333(17) 0.0159(15) 0.0102(13) 0.0062(13)
C9 0.0269(16) 0.036(2) 0.0350(17) 0.0161(15) 0.0159(14) 0.0110(14)
C10 0.0284(17) 0.036(2) 0.044(2) 0.0180(17) 0.0116(15) 0.0113(15)
S 0.0457(14) 0.0401(15) 0.0595(18) 0.0218(13) 0.0269(12) 0.0194(10)
C11 0.044(9) 0.054(10) 0.114(12) 0.035(9) 0.022(7) 0.024(6)
C12 0.060(8) 0.027(5) 0.072(8) 0.028(5) 0.007(6) 0.000(4)
C13 0.070(7) 0.065(7) 0.054(8) 0.034(5) 0.010(5) 0.050(6)
S' 0.045(2) 0.031(2) 0.081(3) 0.0197(18) 0.029(2) 0.0034(13)
C11' 0.069(17) 0.082(17) 0.097(18) 0.050(14) 0.000(11) -0.004(11)
C12' 0.050(7) 0.029(5) 0.024(5) 0.021(4) 0.010(5) 0.024(5)
C13' 0.052(8) 0.034(8) 0.071(9) 0.036(6) 0.006(5) 0.023(6)
C14 0.0253(15) 0.0309(18) 0.0355(17) 0.0189(15) 0.0132(13) 0.0066(13)
C15 0.0346(17) 0.0299(18) 0.0322(17) 0.0155(15) 0.0146(14) 0.0081(13)
C16 0.0301(17) 0.043(2) 0.0393(19) 0.0195(17) 0.0142(15) 0.0101(14)
C17 0.0275(17) 0.040(2) 0.041(2) 0.0173(17) 0.0035(14) 0.0058(14)
C18 0.044(2) 0.042(2) 0.035(2) 0.0155(17) 0.0027(16) 0.0083(16)
C19 0.051(2) 0.049(2) 0.0340(19) 0.0215(18) 0.0164(16) 0.0114(17)
C20 0.0371(18) 0.041(2) 0.0403(19) 0.0202(17) 0.0176(15) 0.0093(15)
C21 0.0285(17) 0.041(2) 0.0383(18) 0.0237(16) 0.0151(14) 0.0093(14)
C22 0.0348(18) 0.045(2) 0.0394(19) 0.0233(17) 0.0175(15) 0.0177(15)
C23 0.042(2) 0.055(2) 0.042(2) 0.0253(19) 0.0131(17) 0.0182(18)
C24 0.060(3) 0.079(3) 0.044(2) 0.039(2) 0.0209(19) 0.034(2)
C25 0.064(3) 0.085(4) 0.070(3) 0.059(3) 0.032(2) 0.038(3)
C26 0.056(3) 0.063(3) 0.082(3) 0.051(3) 0.031(2) 0.018(2)
C27 0.044(2) 0.057(3) 0.054(2) 0.033(2) 0.0204(18) 0.0161(18)
C28 0.080(4) 0.082(4) 0.081(4) 0.018(3) 0.027(3) 0.030(3)

loop_
_atom_type_symbol
_atom_type_description
_atom_type_scat_dispersion_real
_atom_type_scat_dispersion_imag
_atom_type_scat_source
C C 0.0033 0.0016 'International Tables Vol C Tables 4.2.6.8 and 6.1.1.4'
H H 0.0000 0.0000 'International Tables Vol C Tables 4.2.6.8 and 6.1.1.4'
Br Br -0.2901 2.4595 'International Tables Vol C Tables 4.2.6.8 and 6.1.1.4'
N N 0.0061 0.0033 'International Tables Vol C Tables 4.2.6.8 and 6.1.1.4'
O O 0.0106 0.0060 'International Tables Vol C Tables 4.2.6.8 and 6.1.1.4'
S S 0.1246 0.1234 'International Tables Vol C Tables 4.2.6.8 and 6.1.1.4'

loop_
_geom_angle_atom_site_label_1
_geom_angle_atom_site_label_2
_geom_angle_atom_site_label_3
_geom_angle
C9 O1 H1O 110(3)
C28 O3 H3O 106(4)
H4AO O4 H4BO 112(5)
C9 N1 N2 111.0(3)
C9 N1 C6 128.2(3)
N2 N1 C6 120.9(2)
C7 N2 N1 105.1(2)
C14 N3 N4 117.2(3)
C21 N4 N3 118.1(3)
C21 N4 H4N 125(2)
N3 N4 H4N 116(2)
C21 N5 C22 126.6(3)
C21 N5 H5N 112(3)
C22 N5 H5N 122(3)
C6 C1 C2 118.0(4)
C6 C1 H1A 121.0
C2 C1 H1A 121.0
C3 C2 C1 120.8(4)
C3 C2 H2B 119.6
C1 C2 H2B 119.6
C4 C3 C2 119.7(4)
C4 C3 H3B 120.1
C2 C3 H3B 120.1
C3 C4 C5 120.7(4)
C3 C4 H4B 119.7
C5 C4 H4B 119.7
C6 C5 C4 119.0(4)
C6 C5 H5B 120.5
C4 C5 H5B 120.5
C5 C6 C1 121.8(3)
C5 C6 N1 119.3(3)
C1 C6 N1 118.9(3)
N2 C7 C8 111.4(3)
N2 C7 C10 119.8(3)
C8 C7 C10 128.7(3)
C9 C8 C7 104.6(3)
C9 C8 C14 126.6(3)
C7 C8 C14 128.7(3)
O1 C9 N1 118.3(3)
O1 C9 C8 133.4(3)
N1 C9 C8 108.0(3)
C11 C10 C11' 105.9(8)
C11 C10 C7 127.2(7)
C11' C10 C7 126.8(7)
C11 C10 S' 4.4(13)
C11' C10 S' 109.7(6)
C7 C10 S' 123.3(3)
C11 C10 S 111.9(7)
C11' C10 S 6.5(7)
C7 C10 S 120.8(2)
S' C10 S 115.8(3)
C13 S C10 95.2(6)
C10 C11 C12 108.1(10)
C10 C11 H11A 126.0
C12 C11 H11A 126.0
C13 C12 C11 112.0(14)
C13 C12 H12A 124.0
C11 C12 H12A 124.0
C12 C13 S 108.4(10)
C12 C13 H13A 125.8
S C13 H13A 125.8
C13' S' C10 97.2(8)
C10 C11' C12' 109.5(12)
C10 C11' H11B 125.2
C12' C11' H11B 125.2
C13' C12' C11' 112.6(17)
C13' C12' H12B 123.7
C11' C12' H12B 123.7
C12' C13' S' 106.3(12)
C12' C13' H13B 126.8
S' C13' H13B 126.8
N3 C14 C15 116.8(3)
N3 C14 C8 123.5(3)
C15 C14 C8 119.7(3)
C20 C15 C16 119.6(3)
C20 C15 C14 120.5(3)
C16 C15 C14 119.8(3)
C17 C16 C15 118.2(3)
C17 C16 H16A 120.9
C15 C16 H16A 120.9
C18 C17 C16 122.4(3)
C18 C17 Br 119.4(3)
C16 C17 Br 118.2(3)
C19 C18 C17 118.7(3)
C19 C18 H18A 120.7
C17 C18 H18A 120.7
C18 C19 C20 120.4(3)
C18 C19 H19A 119.8
C20 C19 H19A 119.8
C15 C20 C19 120.7(3)
C15 C20 H20A 119.6
C19 C20 H20A 119.6
O2 C21 N5 123.7(3)
O2 C21 N4 122.1(3)
N5 C21 N4 114.2(3)
C27 C22 C23 119.5(3)
C27 C22 N5 122.6(3)
C23 C22 N5 117.8(3)
C24 C23 C22 120.5(4)
C24 C23 H23A 119.8
C22 C23 H23A 119.8
C25 C24 C23 120.5(4)
C25 C24 H24A 119.8
C23 C24 H24A 119.8
C24 C25 C26 119.7(4)
C24 C25 H25A 120.2
C26 C25 H25A 120.2
C25 C26 C27 120.5(4)
C25 C26 H26A 119.8
C27 C26 H26A 119.8
C22 C27 C26 119.4(4)
C22 C27 H27A 120.3
C26 C27 H27A 120.3
O3 C28 H28A 109.5
O3 C28 H28B 109.5
H28A C28 H28B 109.5
O3 C28 H28C 109.5
H28A C28 H28C 109.5
H28B C28 H28C 109.5

loop_
_geom_bond_atom_site_label_1
_geom_bond_atom_site_label_2
_geom_bond_distance
Br C17 1.894(3)
O1 C9 1.331(4)
O1 H1O 0.80(3)
O2 C21 1.233(4)
O3 C28 1.379(6)
O3 H3O 0.83(3)
O4 H4AO 0.84(3)
O4 H4BO 0.84(3)
N1 C9 1.356(4)
N1 N2 1.372(4)
N1 C6 1.428(4)
N2 C7 1.333(4)
N3 C14 1.293(4)
N3 N4 1.368(4)
N4 C21 1.357(4)
N4 H4N 0.83(2)
N5 C21 1.356(4)
N5 C22 1.407(5)
N5 H5N 0.84(2)
C1 C6 1.383(5)
C1 C2 1.384(6)
C1 H1A 0.9300
C2 C3 1.383(7)
C2 H2B 0.9300
C3 C4 1.365(7)
C3 H3B 0.9300
C4 C5 1.380(6)
C4 H4B 0.9300
C5 C6 1.370(5)
C5 H5B 0.9300
C7 C8 1.416(4)
C7 C10 1.467(4)
C8 C9 1.370(5)
C8 C14 1.489(4)
C10 C11 1.3802(12)
C10 C11' 1.3802(11)
C10 S' 1.6506(13)
C10 S 1.6519(11)
S C13 1.6500(13)
C11 C12 1.4500(12)
C11 H11A 0.9300
C12 C13 1.3800(11)
C12 H12A 0.9300
C13 H13A 0.9300
S' C13' 1.6500(12)
C11' C12' 1.4501(13)
C11' H11B 0.9300
C12' C13' 1.3801(11)
C12' H12B 0.9300
C13' H13B 0.9300
C14 C15 1.483(4)
C15 C20 1.373(5)
C15 C16 1.407(4)
C16 C17 1.383(5)
C16 H16A 0.9300
C17 C18 1.381(5)
C18 C19 1.371(5)
C18 H18A 0.9300
C19 C20 1.395(5)
C19 H19A 0.9300
C20 H20A 0.9300
C22 C27 1.378(5)
C22 C23 1.386(5)
C23 C24 1.377(6)
C23 H23A 0.9300
C24 C25 1.364(6)
C24 H24A 0.9300
C25 C26 1.378(6)
C25 H25A 0.9300
C26 C27 1.395(6)
C26 H26A 0.9300
C27 H27A 0.9300
C28 H28A 0.9600
C28 H28B 0.9600
C28 H28C 0.9600

loop_
_geom_hbond_atom_site_label_D
_geom_hbond_atom_site_label_H
_geom_hbond_atom_site_label_A
_geom_hbond_distance_DH
_geom_hbond_distance_HA
_geom_hbond_distance_DA
_geom_hbond_angle_DHA
_geom_hbond_site_symmetry_A
N4 H4N O4 0.83(2) 2.21(3) 2.881(4) 138(3) 2_666
N5 H5N O4 0.84(2) 2.03(3) 2.844(4) 163(3) 2_666
O1 H1O O2 0.80(3) 1.84(3) 2.615(3) 162(4) 2_666
O4 H4AO O3 0.84(3) 1.95(3) 2.763(5) 163(5) .
O3 H3O O2 0.83(3) 2.01(4) 2.769(4) 152(6) .
O3 H3O N3 0.83(3) 2.64(5) 3.310(4) 139(5) .
O4 H4BO N2 0.84(3) 2.07(3) 2.886(4) 166(5) 1_655

loop_
_geom_torsion_atom_site_label_1
_geom_torsion_atom_site_label_2
_geom_torsion_atom_site_label_3
_geom_torsion_atom_site_label_4
_geom_torsion
C9 N1 N2 C7 0.0(4)
C6 N1 N2 C7 -178.3(3)
C14 N3 N4 C21 170.8(3)
C6 C1 C2 C3 0.3(6)
C1 C2 C3 C4 0.0(7)
C2 C3 C4 C5 -0.6(7)
C3 C4 C5 C6 1.0(7)
C4 C5 C6 C1 -0.7(6)
C4 C5 C6 N1 177.8(4)
C2 C1 C6 C5 0.1(6)
C2 C1 C6 N1 -178.4(3)
C9 N1 C6 C5 -48.9(5)
N2 N1 C6 C5 129.2(4)
C9 N1 C6 C1 129.6(4)
N2 N1 C6 C1 -52.3(4)
N1 N2 C7 C8 0.6(4)
N1 N2 C7 C10 -177.1(3)
N2 C7 C8 C9 -0.9(4)
C10 C7 C8 C9 176.4(3)
N2 C7 C8 C14 -178.3(3)
C10 C7 C8 C14 -0.9(6)
N2 N1 C9 O1 174.3(3)
C6 N1 C9 O1 -7.5(5)
N2 N1 C9 C8 -0.6(4)
C6 N1 C9 C8 177.6(3)
C7 C8 C9 O1 -173.0(4)
C14 C8 C9 O1 4.4(6)
C7 C8 C9 N1 0.9(4)
C14 C8 C9 N1 178.3(3)
N2 C7 C10 C11 -166.1(16)
C8 C7 C10 C11 16.7(17)
N2 C7 C10 C11' 17.0(19)
C8 C7 C10 C11' -160.1(19)
N2 C7 C10 S' -168.6(5)
C8 C7 C10 S' 14.3(7)
N2 C7 C10 S 14.2(5)
C8 C7 C10 S -163.0(4)
C11 C10 S C13 3.5(15)
C11' C10 S C13 24(14)
C7 C10 S C13 -176.7(6)
S' C10 S C13 5.8(8)
C11' C10 C11 C12 6(3)
C7 C10 C11 C12 -171.1(11)
S' C10 C11 C12 -143(19)
S C10 C11 C12 9(2)
C10 C11 C12 C13 -20(3)
C11 C12 C13 S 23(2)
C10 S C13 C12 -15.1(12)
C11 C10 S' C13' 23(17)
C11' C10 S' C13' -8.1(19)
C7 C10 S' C13' 176.7(10)
S C10 S' C13' -5.9(11)
C11 C10 C11' C12' -7(3)
C7 C10 C11' C12' 170.8(12)
S' C10 C11' C12' -4(3)
S C10 C11' C12' -167(16)
C10 C11' C12' C13' 18(3)
C11' C12' C13' S' -23(2)
C10 S' C13' C12' 18.0(17)
N4 N3 C14 C15 -176.7(3)
N4 N3 C14 C8 1.0(5)
C9 C8 C14 N3 95.7(4)
C7 C8 C14 N3 -87.5(5)
C9 C8 C14 C15 -86.7(4)
C7 C8 C14 C15 90.1(4)
N3 C14 C15 C20 162.7(3)
C8 C14 C15 C20 -15.0(5)
N3 C14 C15 C16 -14.5(5)
C8 C14 C15 C16 167.8(3)
C20 C15 C16 C17 0.6(5)
C14 C15 C16 C17 177.8(3)
C15 C16 C17 C18 -1.1(5)
C15 C16 C17 Br 179.2(3)
C16 C17 C18 C19 0.5(6)
Br C17 C18 C19 -179.9(3)
C17 C18 C19 C20 0.7(6)
C16 C15 C20 C19 0.6(5)
C14 C15 C20 C19 -176.6(3)
C18 C19 C20 C15 -1.2(6)
C22 N5 C21 O2 -13.2(6)
C22 N5 C21 N4 166.3(3)
N3 N4 C21 O2 4.9(5)
N3 N4 C21 N5 -174.6(3)
C21 N5 C22 C27 -25.1(6)
C21 N5 C22 C23 159.3(4)
C27 C22 C23 C24 -0.2(5)
N5 C22 C23 C24 175.6(3)
C22 C23 C24 C25 0.0(6)
C23 C24 C25 C26 0.3(7)
C24 C25 C26 C27 -0.4(7)
C23 C22 C27 C26 0.1(6)
N5 C22 C27 C26 -175.5(3)
C25 C26 C27 C22 0.2(6)
